data_4341612
loop_
_publ_author_name
'Fritsch, Nico'
'Wick, Christian R.'
'Waidmann, Thomas'
'Dral, Pavlo O.'
'Tucher, Johannes'
'Heinemann, Frank W.'
'Shubina, Tatyana E.'
'Clark, Timothy'
'Burzlaff, Nicolai'

_publ_section_title
;
 Multiply Bonded Metal(II) Acetate (Rhodium, Ruthenium, and Molybdenum)
 Complexes with the trans-1,2-Bis(N-methylimidazol-2-yl)ethylene Ligand.
;
_journal_name_full 'Inorganic chemistry'
_journal_page_first 141113134903008
_journal_paper_doi 10.1021/ic501435a
_journal_year 2014
_chemical_compound_source 'synthesis as described'
_chemical_formula_moiety 'C9 H12 N2 O4 Ru, 0.5(C4 H8 O)'
_chemical_formula_sum 'C11 H16 N2 O4.5 Ru'
_chemical_formula_weight 349.33
_chemical_name_systematic
;
 ?
;
_space_group_IT_number 2
_symmetry_cell_setting triclinic
_symmetry_Int_Tables_number 2
_symmetry_space_group_name_Hall '-P 1'
_symmetry_space_group_name_H-M 'P -1'
_atom_sites_solution_hydrogens geom
_atom_sites_solution_primary direct
_atom_sites_solution_secondary difmap
_audit_creation_date 2014-04-10T17:05:09-00:00
_audit_creation_method 'WinGX routine CIF_UPDATE'
_cell_angle_alpha 105.369(12)
_cell_angle_beta 107.452(7)
_cell_angle_gamma 93.312(10)
_cell_formula_units_Z 2
_cell_length_a 8.2774(8)
_cell_length_b 8.3739(17)
_cell_length_c 10.5985(11)
_cell_measurement_reflns_used 28
_cell_measurement_temperature 293(2)
_cell_measurement_theta_max 20
_cell_measurement_theta_min 6
_cell_measurement_wavelength 0.71073
_cell_volume 668.18(18)
_computing_cell_refinement 'EVALCCD (Duisenberg, 2003)'
_computing_data_collection 'COLLECT (Bruker-Nonius, 2002)'
_computing_data_reduction 'EVALCCD (Duisenberg, 2003)'
_computing_molecular_graphics 'Ortep-3 for Windows (Farrugia, 1997)'
_computing_publication_material 'WinGX publication routines (Farrugia, 1999)'
_computing_structure_refinement 'SHELXL-97 (Sheldrick, 1997)'
_computing_structure_solution 'SHELXS-86 (Sheldrick, 1986)'
_diffrn_ambient_temperature 293(2)
_diffrn_detector_area_resol_mean 9
_diffrn_measured_fraction_theta_full 0.981
_diffrn_measured_fraction_theta_max 0.981
_diffrn_measurement_device_type 'Bruker-Nonius KappaCCD'
_diffrn_measurement_method
;
 \f- and \w-rotations with 1.60 \% and 192 sec per frame
;
_diffrn_radiation_monochromator graphite
_diffrn_radiation_probe x-ray
_diffrn_radiation_type MoK\a
_diffrn_radiation_wavelength 0.71073
_diffrn_reflns_av_R_equivalents 0.0712
_diffrn_reflns_av_unetI/netI 0.0775
_diffrn_reflns_limit_h_max 10
_diffrn_reflns_limit_h_min -10
_diffrn_reflns_limit_k_max 10
_diffrn_reflns_limit_k_min -10
_diffrn_reflns_limit_l_max 13
_diffrn_reflns_limit_l_min -13
_diffrn_reflns_number 7188
_diffrn_reflns_theta_full 26.5
_diffrn_reflns_theta_max 26.5
_diffrn_reflns_theta_min 6.25
_exptl_absorpt_coefficient_mu 1.186
_exptl_absorpt_correction_T_max 0.7454
_exptl_absorpt_correction_T_min 0.3785
_exptl_absorpt_correction_type multi-scan
_exptl_absorpt_process_details 'SADABS, Bruker-AXS, 2002'
_exptl_crystal_colour red
_exptl_crystal_density_diffrn 1.736
_exptl_crystal_density_method 'not measured'
_exptl_crystal_description block
_exptl_crystal_F_000 352
_exptl_crystal_size_max 0.11
_exptl_crystal_size_mid 0.104
_exptl_crystal_size_min 0.067
_refine_diff_density_max 2.291
_refine_diff_density_min -3.417
_refine_diff_density_rms 0.228
_refine_ls_extinction_method none
_refine_ls_goodness_of_fit_ref 1.015
_refine_ls_hydrogen_treatment constr
_refine_ls_matrix_type full
_refine_ls_number_parameters 193
_refine_ls_number_reflns 2723
_refine_ls_number_restraints 42
_refine_ls_restrained_S_all 1.011
_refine_ls_R_factor_all 0.0924
_refine_ls_R_factor_gt 0.077
_refine_ls_shift/su_max 0.005
_refine_ls_shift/su_mean 0
_refine_ls_structure_factor_coef Fsqd
_refine_ls_weighting_details 'calc w=1/[\s^2^(Fo^2^)+(0.1704P)^2^+0.0000P] where P=(Fo^2^+2Fc^2^)/3'
_refine_ls_weighting_scheme calc
_refine_ls_wR_factor_gt 0.206
_refine_ls_wR_factor_ref 0.2228
_reflns_number_gt 2193
_reflns_number_total 2723
_reflns_threshold_expression >2sigma(I)
_cod_data_source_file ic501435a_si_002.cif
_cod_data_source_block compound2
_cod_original_cell_volume 668.18(17)
_cod_original_formula_sum 'C11 H16 N2 O4.50 Ru'
_cod_database_code 4341612

loop_
_symmetry_equiv_pos_as_xyz
'x, y, z'
'-x, -y, -z'

loop_
_atom_site_label
_atom_site_type_symbol
_atom_site_fract_x
_atom_site_fract_y
_atom_site_fract_z
_atom_site_U_iso_or_equiv
_atom_site_adp_type
_atom_site_occupancy
_atom_site_symmetry_multiplicity
_atom_site_calc_flag
_atom_site_refinement_flags
_atom_site_disorder_assembly
_atom_site_disorder_group
C1 C 0.6448(10) 0.7970(9) 0.5142(8) 0.0360(17) Uani 1 1 d . . .
C2 C 0.7245(12) 0.9694(11) 0.5257(11) 0.055(2) Uani 1 1 d . . .
H2A H 0.6914 1.0521 0.5915 0.082 Uiso 1 1 calc R . .
H2B H 0.6858 0.989 0.437 0.082 Uiso 1 1 calc R . .
H2C H 0.847 0.9766 0.556 0.082 Uiso 1 1 calc R . .
C3 C 0.2435(10) 0.6396(10) 0.5614(8) 0.0341(16) Uani 1 1 d . . .
C4 C 0.0967(10) 0.7205(11) 0.5973(9) 0.0404(18) Uani 1 1 d . . .
H4A H 0.1412 0.8274 0.6659 0.061 Uiso 1 1 calc R . .
H4B H 0.0386 0.6497 0.633 0.061 Uiso 1 1 calc R . .
H4C H 0.0178 0.7356 0.5155 0.061 Uiso 1 1 calc R . .
C11 C 0.6981(9) 0.5752(10) 0.9580(7) 0.0316(16) Uani 1 1 d . . .
C12 C 0.9621(12) 0.7102(13) 1.0356(9) 0.054(2) Uani 1 1 d . . .
H12 H 1.0704 0.766 1.0929 0.065 Uiso 1 1 calc R . .
C13 C 0.8968(11) 0.6758(13) 0.8956(9) 0.052(2) Uani 1 1 d . . .
H13 H 0.9544 0.7052 0.8401 0.062 Uiso 1 1 calc R . .
C14 C 0.8577(13) 0.6471(17) 1.2170(10) 0.064(3) Uani 1 1 d . . .
H14A H 0.8021 0.7339 1.2582 0.097 Uiso 1 1 calc R . .
H14B H 0.9777 0.6677 1.2692 0.097 Uiso 1 1 calc R . .
H14C H 0.8081 0.5407 1.2173 0.097 Uiso 1 1 calc R . .
C15 C 0.5330(10) 0.4949(11) 0.9491(8) 0.0380(17) Uani 1 1 d . . .
H15 H 0.4648 0.4283 0.8616 0.046 Uiso 1 1 calc R . .
N11 N 0.8353(9) 0.6454(11) 1.0750(7) 0.0467(18) Uani 1 1 d . . .
N12 N 0.7320(9) 0.5907(9) 0.8483(7) 0.0398(16) Uani 1 1 d . . .
O1 O 0.6819(8) 0.7520(7) 0.6215(6) 0.0435(14) Uani 1 1 d . . .
O2 O 0.5449(8) 0.7087(7) 0.3966(6) 0.0431(14) Uani 1 1 d . . .
O3 O 0.7703(7) 0.4107(7) 0.5649(5) 0.0344(12) Uani 1 1 d . . .
O5 O 0.3668(7) 0.6286(7) 0.6605(6) 0.0376(12) Uani 1 1 d . . .
C40 C 0.645(3) 0.961(3) 0.138(3) 0.076(7) Uani 0.5 1 d PDU A 1
H40A H 0.7226 1.0233 0.2292 0.091 Uiso 0.5 1 calc PR A 1
H40B H 0.6751 0.85 0.1084 0.091 Uiso 0.5 1 calc PR A 1
C41 C 0.623(4) 1.055(7) 0.032(4) 0.086(9) Uani 0.5 1 d PDU . 1
H41A H 0.7132 1.034 -0.0091 0.103 Uiso 0.5 1 calc PR . 1
H41B H 0.6434 1.1741 0.0809 0.103 Uiso 0.5 1 calc PR . 1
C42 C 0.548(5) 0.981(5) 0.087(4) 0.108(9) Uani 0.5 1 d PDU . 2
H42A H 0.5449 1.0671 0.1676 0.13 Uiso 0.5 1 calc PR . 2
H42B H 0.5775 0.8811 0.1119 0.13 Uiso 0.5 1 calc PR . 2
C43 C 0.670(6) 1.042(9) 0.021(5) 0.113(11) Uani 0.5 1 d PDU . 2
H43A H 0.754 0.9673 0.013 0.136 Uiso 0.5 1 calc PR . 2
H43B H 0.7297 1.154 0.0759 0.136 Uiso 0.5 1 calc PR . 2
O40 O 0.451(3) 0.958(4) 0.127(4) 0.160(14) Uani 0.5 1 d PD . .
Ru1 Ru 0.57043(7) 0.52199(7) 0.61505(5) 0.0290(3) Uani 1 1 d . . .

loop_
_atom_site_aniso_label
_atom_site_aniso_U_11
_atom_site_aniso_U_22
_atom_site_aniso_U_33
_atom_site_aniso_U_23
_atom_site_aniso_U_13
_atom_site_aniso_U_12
C1 0.045(4) 0.032(4) 0.034(4) 0.009(3) 0.018(3) 0.003(3)
C2 0.059(5) 0.040(5) 0.073(7) 0.023(5) 0.030(5) 0.005(4)
C3 0.039(4) 0.039(4) 0.027(4) 0.013(3) 0.013(3) 0.000(3)
C4 0.041(4) 0.053(5) 0.037(5) 0.016(4) 0.020(4) 0.017(4)
C11 0.032(4) 0.044(4) 0.016(3) 0.010(3) 0.004(3) 0.001(3)
C12 0.046(5) 0.082(7) 0.031(5) 0.014(5) 0.011(4) -0.009(5)
C13 0.047(5) 0.083(7) 0.027(4) 0.016(4) 0.016(4) 0.000(4)
C14 0.052(5) 0.119(10) 0.020(4) 0.028(5) 0.001(4) 0.013(6)
C15 0.038(4) 0.056(5) 0.020(4) 0.013(3) 0.009(3) 0.001(3)
N11 0.046(4) 0.072(5) 0.022(3) 0.017(3) 0.009(3) 0.006(4)
N12 0.038(3) 0.053(4) 0.026(4) 0.009(3) 0.013(3) -0.006(3)
O1 0.060(4) 0.041(3) 0.032(3) 0.015(3) 0.016(3) 0.003(3)
O2 0.062(4) 0.044(3) 0.037(3) 0.024(3) 0.023(3) 0.010(3)
O3 0.036(3) 0.051(3) 0.021(3) 0.014(2) 0.014(2) 0.010(2)
O5 0.043(3) 0.054(3) 0.020(3) 0.008(2) 0.018(2) 0.010(2)
C40 0.080(14) 0.067(12) 0.053(13) 0.010(9) -0.016(11) 0.034(11)
C41 0.085(18) 0.113(17) 0.069(15) 0.022(12) 0.041(14) 0.022(17)
C42 0.11(2) 0.096(17) 0.10(2) 0.005(16) 0.031(17) 0.002(18)
C43 0.10(2) 0.126(19) 0.10(2) 0.010(17) 0.039(16) 0.020(19)
O40 0.12(2) 0.16(3) 0.15(3) -0.04(2) 0.04(2) 0.032(19)
Ru1 0.0358(4) 0.0388(4) 0.0157(4) 0.0114(3) 0.0104(3) 0.0039(3)

loop_
_atom_type_symbol
_atom_type_description
_atom_type_scat_dispersion_real
_atom_type_scat_dispersion_imag
_atom_type_scat_source
C C 0.0033 0.0016 'International Tables Vol C Tables 4.2.6.8 and 6.1.1.4'
H H 0 0 'International Tables Vol C Tables 4.2.6.8 and 6.1.1.4'
N N 0.0061 0.0033 'International Tables Vol C Tables 4.2.6.8 and 6.1.1.4'
O O 0.0106 0.006 'International Tables Vol C Tables 4.2.6.8 and 6.1.1.4'
Ru Ru -1.2594 0.8363 'International Tables Vol C Tables 4.2.6.8 and 6.1.1.4'

loop_
_geom_angle_atom_site_label_1
_geom_angle_atom_site_label_2
_geom_angle_atom_site_label_3
_geom_angle
_geom_angle_site_symmetry_1
_geom_angle_site_symmetry_3
O1 C1 O2 124.8(7) . .
O1 C1 C2 117.5(7) . .
O2 C1 C2 117.7(7) . .
O5 C3 O3 126.0(7) . 2_666
O5 C3 C4 116.9(7) . .
O3 C3 C4 117.1(7) 2_666 .
N12 C11 N11 110.8(7) . .
N12 C11 C15 122.1(7) . .
N11 C11 C15 127.2(7) . .
C13 C12 N11 105.8(7) . .
C12 C13 N12 109.7(7) . .
C15 C15 C11 128.0(10) 2_667 .
C11 N11 C12 107.4(7) . .
C11 N11 C14 129.2(9) . .
C12 N11 C14 123.3(8) . .
C11 N12 C13 106.2(7) . .
C11 N12 Ru1 133.4(5) . .
C13 N12 Ru1 120.2(5) . .
C1 O1 Ru1 119.6(6) . .
C1 O2 Ru1 117.0(5) . 2_666
C3 O3 Ru1 117.4(5) 2_666 .
C3 O5 Ru1 117.8(5) . .
C41 C40 O40 91(3) . .
C40 C41 C42 118(3) . 2_675
C40 C41 C41 83(2) . 2_675
C42 C41 C41 37(2) 2_675 2_675
C43 C42 C41 101(3) . 2_675
C42 C43 O40 104(3) . 2_675
C40 O40 C41 98(2) . 2_675
C40 O40 C43 114(3) . 2_675
C41 O40 C43 16(3) 2_675 2_675
O2 Ru1 O1 178.5(2) 2_666 .
O2 Ru1 O5 89.5(2) 2_666 .
O1 Ru1 O5 90.3(2) . .
O2 Ru1 O3 89.7(2) 2_666 .
O1 Ru1 O3 90.5(2) . .
O5 Ru1 O3 178.53(18) . .
O2 Ru1 Ru1 90.33(18) 2_666 2_666
O1 Ru1 Ru1 88.20(18) . 2_666
O5 Ru1 Ru1 89.44(16) . 2_666
O3 Ru1 Ru1 89.36(15) . 2_666
O2 Ru1 N12 95.6(2) 2_666 .
O1 Ru1 N12 85.8(3) . .
O5 Ru1 N12 92.0(2) . .
O3 Ru1 N12 89.3(2) . .
Ru1 Ru1 N12 173.89(17) 2_666 .

loop_
_geom_bond_atom_site_label_1
_geom_bond_atom_site_label_2
_geom_bond_distance
_geom_bond_site_symmetry_2
C1 O1 1.249(10) .
C1 O2 1.268(10) .
C1 C2 1.511(10) .
C3 O5 1.254(10) .
C3 O3 1.260(9) 2_666
C3 C4 1.521(10) .
C11 N12 1.311(10) .
C11 N11 1.365(10) .
C11 C15 1.453(10) .
C12 C13 1.362(12) .
C12 N11 1.373(12) .
C13 N12 1.381(10) .
C14 N11 1.457(11) .
C15 C15 1.334(15) 2_667
N12 Ru1 2.325(7) .
O1 Ru1 2.063(6) .
O2 Ru1 2.061(6) 2_666
O3 C3 1.260(9) 2_666
O3 Ru1 2.081(5) .
O5 Ru1 2.074(5) .
C40 C41 1.52(2) .
C40 O40 1.57(3) .
C41 C42 1.53(3) 2_675
C41 C41 2.03(8) 2_675
C42 C43 1.52(2) .
C42 C41 1.53(3) 2_675
C43 O40 1.59(3) 2_675
O40 C41 1.58(6) 2_675
O40 C43 1.59(3) 2_675
Ru1 O2 2.061(6) 2_666
Ru1 Ru1 2.2829(11) 2_666
